data_1576412
loop_
_publ_author_name
'Parbin, Minaz'
'Sivalingam, Vellaiyadevan'
'Venkatachalam, Ramkumar'
'Chand, Dillip Kumar'

_publ_section_title
;
 Conformational Adaptability Enabled Higher-Order Self-Sorting Processes
 in Coordination Cages
;
_journal_name_full 'Chemical Science'
_journal_paper_doi 10.1039/D5SC05568G
_journal_year 2026
_chemical_formula_moiety 'C26 H18 N4 O2'
_chemical_formula_sum 'C26 H18 N4 O2'
_chemical_formula_weight 418.458
_space_group_crystal_system monoclinic
_space_group_IT_number 14
_space_group_name_Hall '-P 2ybc'
_space_group_name_H-M_alt 'P 1 21/c 1'
_symmetry_Int_Tables_number 14
_audit_creation_date 2025-09-29
_audit_creation_method
;
Olex2 1.5-dev
(compiled 2025.09.23 svn.r20e3d319 for OlexSys, GUI svn.r7233)
;
_audit_update_record
;
2025-12-08 deposited with the CCDC.	2025-12-11 downloaded from the CCDC.
;
_cell_angle_alpha 90
_cell_angle_beta 103.906(4)
_cell_angle_gamma 90
_cell_formula_units_Z 2
_cell_length_a 18.9883(17)
_cell_length_b 4.9718(4)
_cell_length_c 10.9031(10)
_cell_measurement_reflns_used 200
_cell_measurement_temperature 173(2)
_cell_measurement_theta_max 24.3
_cell_measurement_theta_min 3.32
_cell_volume 999.15(15)
_computing_cell_refinement 'Bruker D8 QUEST'
_computing_data_collection 'Bruker D8 QUEST'
_computing_data_reduction 'Bruker D8 QUEST'
_computing_molecular_graphics 'Olex2 1.5-dev (Dolomanov et al., 2009)'
_computing_publication_material 'Olex2 1.5-dev (Dolomanov et al., 2009)'
_computing_structure_refinement 'olex2.refine 1.5-dev (Bourhis et al., 2015)'
_computing_structure_solution 'SHELXT 2014/5 (Sheldrick, 2014)'
_diffrn_ambient_temperature 173.15
_diffrn_measured_fraction_theta_full 0.9922
_diffrn_measured_fraction_theta_max 0.9923
_diffrn_measurement_device_type 'Bruker D8 QUEST'
_diffrn_measurement_method '\w and \f scans'
_diffrn_radiation_type 'Mo K\a'
_diffrn_radiation_wavelength 0.71073
_diffrn_reflns_av_R_equivalents 0.0534
_diffrn_reflns_av_unetI/netI 0.0554
_diffrn_reflns_Laue_measured_fraction_full 0.9922
_diffrn_reflns_Laue_measured_fraction_max 0.9923
_diffrn_reflns_limit_h_max 24
_diffrn_reflns_limit_h_min -29
_diffrn_reflns_limit_k_max 8
_diffrn_reflns_limit_k_min -7
_diffrn_reflns_limit_l_max 15
_diffrn_reflns_limit_l_min -17
_diffrn_reflns_number 21149
_diffrn_reflns_point_group_measured_fraction_full 0.9922
_diffrn_reflns_point_group_measured_fraction_max 0.9923
_diffrn_reflns_theta_full 25.2417
_diffrn_reflns_theta_max 26.00
_diffrn_reflns_theta_min 2.21
_exptl_absorpt_coefficient_mu 0.091
_exptl_absorpt_correction_T_max 0.989
_exptl_absorpt_correction_T_min 0.984
_exptl_absorpt_correction_type multi-scan
_exptl_absorpt_process_details 'SADABS, BRUKER 2019'
_exptl_crystal_colour colourless
_exptl_crystal_colour_primary colourless
_exptl_crystal_density_diffrn 1.391
_exptl_crystal_description Block
_exptl_crystal_F_000 436.278
_exptl_crystal_recrystallization_method 'Re-crystallisation from solvent'
_exptl_crystal_size_max 0.18
_exptl_crystal_size_mid 0.15
_exptl_crystal_size_min 0.12
_refine_diff_density_max 0.2479
_refine_diff_density_min -0.2218
_refine_diff_density_rms 0.0536
_refine_ls_d_res_high 0.8107
_refine_ls_d_res_low 9.2159
_refine_ls_extinction_coef 0.015(7)
_refine_ls_extinction_expression Fc^*^=kFc[1+0.001xFc^2^\l^3^/sin(2\q)]^-1/4^
_refine_ls_goodness_of_fit_ref 1.0545
_refine_ls_hydrogen_treatment mixed
_refine_ls_matrix_type full
_refine_ls_number_constraints 23
_refine_ls_number_parameters 196
_refine_ls_number_reflns 1944
_refine_ls_number_restraints 78
_refine_ls_restrained_S_all 1.0318
_refine_ls_R_factor_all 0.0558
_refine_ls_R_factor_gt 0.0515
_refine_ls_shift/su_max 0.0008
_refine_ls_shift/su_mean 0.0001
_refine_ls_structure_factor_coef Fsqd
_refine_ls_weighting_details 'w=1/[\s^2^(Fo^2^)+(0.0655P)^2^+0.9283P] where P=(Fo^2^+2Fc^2^)/3'
_refine_ls_weighting_scheme calc
_refine_ls_wR_factor_gt 0.1585
_refine_ls_wR_factor_ref 0.1624
_reflns_Friedel_coverage 0.0
_reflns_limit_h_max 22
_reflns_limit_h_min -23
_reflns_limit_k_max 6
_reflns_limit_k_min 0
_reflns_limit_l_max 13
_reflns_limit_l_min 0
_reflns_number_gt 1726
_reflns_number_total 1944
_reflns_threshold_expression I>=2u(I)
_cod_data_source_file d5sc05568g2.cif
_cod_data_source_block L1_corrected
_cod_database_code 1576412
_olex2_refinement_description
;
1. Fixed Uiso
 At 1.2 times of:
  All C(H) groups, All N(H) groups
2. Restrained distances
 C1-H1 \\sim C1a-H1a
 with sigma of 0.02
 C1-C5 \\sim C1a-C5a
 with sigma of 0.02
 C1-N1 \\sim C1a-N1a
 with sigma of 0.02
 C2-H2 \\sim C2a-H2aa
 with sigma of 0.02
 C2-C3 \\sim C2a-C3
 with sigma of 0.02
 C2-N1 \\sim C2a-N1a
 with sigma of 0.02
 C3-C4 \\sim C3-C4a
 with sigma of 0.02
 C4-H4 \\sim C4a-H4a
 with sigma of 0.02
 C4-C5 \\sim C4a-C5a
 with sigma of 0.02
 C5-H5 \\sim C5a-H5a
 with sigma of 0.02
 C1-C2 \\sim C1a-C2a
 with sigma of 0.04
 C1-C4 \\sim C1a-C4a
 with sigma of 0.04
 C2-C4 \\sim C2a-C4a
 with sigma of 0.04
 C2-N2 \\sim C2a-N2
 with sigma of 0.04
 C3-C5 \\sim C3-C5a
 with sigma of 0.04
 C3-N1 \\sim C3-N1a
 with sigma of 0.04
 C4-N2 \\sim C4a-N2
 with sigma of 0.04
 C5-N1 \\sim C5a-N1a
 with sigma of 0.04
3. Rigid body (RIGU) restrains
 C1a, C2a, C4a, C5a, N1a
 with sigma for 1-2 distances of 0.005 and sigma for 1-3 distances of 0.005
 C1, C2, C4, C5, N1
 with sigma for 1-2 distances of 0.005 and sigma for 1-3 distances of 0.005
4. Others
 Sof(C1a)=Sof(H1a)=Sof(C2a)=Sof(H2aa)=Sof(C4a)=Sof(H4a)=Sof(C5a)=Sof(H5a)=
 Sof(N1a)=1-FVAR(1)
 Sof(C1)=Sof(H1)=Sof(C2)=Sof(H2)=Sof(C4)=Sof(H4)=Sof(C5)=Sof(H5)=Sof(N1)=FVAR(1)
5.a Aromatic/amide H refined with riding coordinates:
 C1(H1), C2(H2), C4(H4), C5(H5), C8(H8), C10(H10), C11(H11), C12(H12), N2(H2a),
  C1a(H1a), C2a(H2aa), C4a(H4a), C5a(H5a)
;
_olex2_submission_special_instructions 'No special instructions were received'

loop_
_space_group_symop_id
_space_group_symop_operation_xyz
1 x,y,z
2 -x,y+1/2,-z+1/2
3 -x,-y,-z
4 x,-y-1/2,z-1/2

loop_
_atom_site_label
_atom_site_type_symbol
_atom_site_fract_x
_atom_site_fract_y
_atom_site_fract_z
_atom_site_U_iso_or_equiv
_atom_site_adp_type
_atom_site_occupancy
_atom_site_refinement_flags_posn
_atom_site_refinement_flags_adp
_atom_site_refinement_flags_occupancy
_atom_site_disorder_group
C1 C 0.9455(6) 0.436(3) 0.3204(12) 0.060(2) Uani 0.65(2) D U P 1
H1 H 0.9851(6) 0.408(3) 0.2826(12) 0.072(3) Uiso 0.65(2) DR . P 1
C2 C 0.8415(7) 0.669(2) 0.3287(11) 0.060(3) Uani 0.65(2) D U P 1
H2 H 0.8073(7) 0.808(2) 0.2995(11) 0.072(4) Uiso 0.65(2) DR . P 1
C3 C 0.83346(11) 0.5085(4) 0.4280(2) 0.0397(5) Uani 1.000000 D . . .
C4 C 0.8849(5) 0.314(3) 0.4746(15) 0.055(3) Uani 0.65(2) D U P 1
H4 H 0.8808(5) 0.208(3) 0.5450(15) 0.066(3) Uiso 0.65(2) DR . P 1
C5 C 0.9409(5) 0.274(3) 0.4203(13) 0.062(2) Uani 0.65(2) D U P 1
H5 H 0.9761(5) 0.139(3) 0.4503(13) 0.075(3) Uiso 0.65(2) DR . P 1
C6 C 0.73965(11) 0.3541(4) 0.53322(19) 0.0340(5) Uani 1.000000 . . . .
C7 C 0.67887(10) 0.4441(4) 0.58929(18) 0.0315(5) Uani 1.000000 . . . .
C8 C 0.63073(11) 0.6450(4) 0.53370(18) 0.0329(5) Uani 1.000000 . . . .
H8 H 0.63732(11) 0.7339(4) 0.46014(18) 0.0395(6) Uiso 1.000000 R . . .
C9 C 0.57270(10) 0.7173(4) 0.58525(18) 0.0320(5) Uani 1.000000 . . . .
C10 C 0.56506(11) 0.5901(4) 0.69542(19) 0.0372(5) Uani 1.000000 . . . .
H10 H 0.52654(11) 0.6400(4) 0.73254(19) 0.0446(6) Uiso 1.000000 R . . .
C11 C 0.61340(12) 0.3916(4) 0.75078(19) 0.0403(5) Uani 1.000000 . . . .
H11 H 0.60825(12) 0.3076(4) 0.82639(19) 0.0483(6) Uiso 1.000000 R . . .
C12 C 0.66913(11) 0.3146(4) 0.69688(19) 0.0371(5) Uani 1.000000 . . . .
H12 H 0.70083(11) 0.1729(4) 0.73349(19) 0.0445(6) Uiso 1.000000 R . . .
C13 C 0.52165(10) 0.9171(4) 0.52510(18) 0.0342(5) Uani 1.000000 . . . .
N1 N 0.8973(6) 0.633(3) 0.2719(10) 0.067(3) Uani 0.65(2) D U P 1
N2 N 0.77516(10) 0.5497(3) 0.48692(17) 0.0396(5) Uani 1.000000 D . . .
H2a H 0.76109(10) 0.7166(3) 0.49374(17) 0.0476(6) Uiso 1.000000 R . . .
O1 O 0.75451(9) 0.1146(3) 0.52926(18) 0.0520(5) Uani 1.000000 . . . .
C1a C 0.9362(10) 0.490(4) 0.292(2) 0.052(4) Uani 0.35(2) D U P 2
H1a H 0.9723(10) 0.485(4) 0.244(2) 0.06(2) Uiso 0.35(2) DR . P 2
C2a C 0.8854(12) 0.307(4) 0.451(3) 0.060(6) Uani 0.35(2) D U P 2
H2aa H 0.8844(12) 0.174(4) 0.513(3) 0.04(2) Uiso 0.35(2) DR . P 2
C4a C 0.8355(11) 0.680(5) 0.3334(15) 0.056(6) Uani 0.35(2) D U P 2
H4a H 0.7981(11) 0.811(5) 0.3132(15) 0.08(3) Uiso 0.35(2) DR . P 2
C5a C 0.8851(13) 0.683(5) 0.265(2) 0.058(4) Uani 0.35(2) D U P 2
H5a H 0.8845(13) 0.815(5) 0.202(2) 0.07(3) Uiso 0.35(2) DR . P 2
N1a N 0.9383(9) 0.297(4) 0.384(2) 0.063(4) Uani 0.35(2) D U P 2

loop_
_atom_site_aniso_label
_atom_site_aniso_U_11
_atom_site_aniso_U_22
_atom_site_aniso_U_33
_atom_site_aniso_U_12
_atom_site_aniso_U_13
_atom_site_aniso_U_23
C1 0.061(4) 0.056(5) 0.073(6) 0.004(3) 0.036(3) -0.002(3)
C2 0.065(5) 0.045(4) 0.081(7) 0.002(3) 0.039(4) 0.019(4)
C3 0.0399(11) 0.0336(11) 0.0477(12) -0.0023(9) 0.0143(9) -0.0072(9)
C4 0.038(3) 0.069(6) 0.062(4) 0.012(3) 0.020(2) 0.008(3)
C5 0.054(3) 0.061(4) 0.082(6) 0.012(2) 0.034(3) 0.010(3)
C6 0.0384(10) 0.0245(10) 0.0385(10) 0.0034(8) 0.0080(8) -0.0018(8)
C7 0.0358(10) 0.0219(9) 0.0362(10) 0.0006(7) 0.0076(8) -0.0027(7)
C8 0.0406(10) 0.0240(10) 0.0352(10) 0.0024(8) 0.0115(8) 0.0016(8)
C9 0.0361(10) 0.0232(9) 0.0364(10) 0.0016(7) 0.0083(8) -0.0007(8)
C10 0.0409(11) 0.0353(11) 0.0375(10) 0.0025(8) 0.0139(8) -0.0020(8)
C11 0.0495(12) 0.0387(12) 0.0337(10) 0.0017(9) 0.0121(9) 0.0074(9)
C12 0.0426(11) 0.0287(10) 0.0382(10) 0.0043(8) 0.0061(8) 0.0043(8)
C13 0.0389(10) 0.0279(10) 0.0377(11) 0.0035(7) 0.0130(8) -0.0007(8)
N1 0.063(4) 0.071(6) 0.079(4) 0.007(3) 0.039(3) 0.013(3)
N2 0.0448(10) 0.0245(9) 0.0546(11) 0.0044(7) 0.0218(8) -0.0012(8)
O1 0.0568(10) 0.0243(8) 0.0811(12) 0.0061(7) 0.0289(9) -0.0006(8)
C1a 0.055(6) 0.049(7) 0.060(7) 0.000(4) 0.029(4) -0.001(4)
C2a 0.083(11) 0.031(7) 0.083(12) 0.013(5) 0.052(6) 0.009(5)
C4a 0.041(6) 0.090(13) 0.037(7) 0.008(5) 0.006(4) -0.004(6)
C5a 0.064(7) 0.055(7) 0.062(7) 0.008(5) 0.027(5) -0.004(5)
N1a 0.069(6) 0.056(6) 0.078(9) 0.015(4) 0.046(5) 0.007(5)

loop_
_atom_type_symbol
_atom_type_scat_dispersion_real
_atom_type_scat_dispersion_imag
_atom_type_scat_Cromer_Mann_a1
_atom_type_scat_Cromer_Mann_a2
_atom_type_scat_Cromer_Mann_a3
_atom_type_scat_Cromer_Mann_a4
_atom_type_scat_Cromer_Mann_b1
_atom_type_scat_Cromer_Mann_b2
_atom_type_scat_Cromer_Mann_b3
_atom_type_scat_Cromer_Mann_b4
_atom_type_scat_Cromer_Mann_c
_atom_type_scat_source
_atom_type_scat_dispersion_source
C 0.00313 0.00162 2.31000 1.02000 1.58860 0.86500 20.84390 10.20750 0.56870 51.65120 0.21560 'International Tables Volume C Table 6.1.1.4 (pp. 500-502)' 'Brennan, Cowan, Rev. Sci. Instrum., 1992, 63, 850'
H 0.00000 0.00000 0.49300 0.32291 0.14019 0.04081 10.51090 26.12570 3.14236 57.79970 0.00304 'International Tables Volume C Table 6.1.1.4 (pp. 500-502)' 'Brennan, Cowan, Rev. Sci. Instrum., 1992, 63, 850'
N 0.00612 0.00332 12.21260 3.13220 2.01250 1.16630 0.00570 9.89330 28.99750 0.58260 -11.52900 'International Tables Volume C Table 6.1.1.4 (pp. 500-502)' 'Brennan, Cowan, Rev. Sci. Instrum., 1992, 63, 850'
O 0.01085 0.00610 3.04850 2.28680 1.54630 0.86700 13.27710 5.70110 0.32390 32.90890 0.25080 'International Tables Volume C Table 6.1.1.4 (pp. 500-502)' 'Brennan, Cowan, Rev. Sci. Instrum., 1992, 63, 850'

loop_
_geom_angle_atom_site_label_1
_geom_angle_atom_site_label_2
_geom_angle_atom_site_label_3
_geom_angle
_geom_angle_site_symmetry_1
_geom_angle_site_symmetry_3
_geom_angle_publ_flag
C5 C1 H1 117.8(5) . . ?
N1 C1 H1 117.8(6) . . ?
N1 C1 C5 124.4(8) . . ?
C3 C2 H2 119.2(6) . . ?
N1 C2 H2 119.2(6) . . ?
N1 C2 C3 121.6(9) . . ?
C4 C3 C2 119.4(8) . . ?
N2 C3 C2 121.0(6) . . ?
N2 C3 C4 119.5(6) . . ?
C2a C3 C2 110.6(11) . . ?
C2a C3 C4 10.9(16) . . ?
C2a C3 N2 128.3(10) . . ?
C4a C3 C2 5.9(15) . . ?
C4a C3 C4 125.3(11) . . ?
C4a C3 N2 115.1(10) . . ?
C4a C3 C2a 116.5(14) . . ?
H4 C4 C3 119.9(6) . . ?
C5 C4 C3 120.1(11) . . ?
C5 C4 H4 119.9(7) . . ?
C4 C5 C1 118.0(9) . . ?
H5 C5 C1 121.0(5) . . ?
H5 C5 C4 121.0(7) . . ?
N2 C6 C7 116.13(17) . . ?
O1 C6 C7 120.71(18) . . ?
O1 C6 N2 123.15(19) . . ?
C8 C7 C6 121.79(17) . . ?
C12 C7 C6 118.56(17) . . ?
C12 C7 C8 119.60(18) . . ?
H8 C8 C7 119.73(11) . . ?
C9 C8 C7 120.53(18) . . ?
C9 C8 H8 119.73(11) . . ?
C10 C9 C8 118.97(18) . . ?
C13 C9 C8 120.39(17) . . ?
C13 C9 C10 120.63(17) . . ?
H10 C10 C9 119.89(11) . . ?
C11 C10 C9 120.22(18) . . ?
C11 C10 H10 119.89(12) . . ?
H11 C11 C10 119.76(12) . . ?
C12 C11 C10 120.49(19) . . ?
C12 C11 H11 119.76(12) . . ?
C11 C12 C7 120.12(19) . . ?
H12 C12 C7 119.94(12) . . ?
H12 C12 C11 119.94(12) . . ?
C13 C13 C9 179.4(3) 3_676 . ?
C2 N1 C1 116.3(8) . . ?
C6 N2 C3 125.35(17) . . ?
H2a N2 C3 117.33(11) . . ?
H2a N2 C6 117.33(11) . . ?
C5a C1a H1a 118.6(12) . . ?
N1a C1a H1a 118.6(9) . . ?
N1a C1a C5a 122.7(17) . . ?
H2aa C2a C3 119.7(10) . . ?
N1a C2a C3 120.5(16) . . ?
N1a C2a H2aa 119.7(10) . . ?
H4a C4a C3 116.9(10) . . ?
C5a C4a C3 126.1(19) . . ?
C5a C4a H4a 116.9(13) . . ?
C4a C5a C1a 116(2) . . ?
H5a C5a C1a 121.9(12) . . ?
H5a C5a C4a 121.9(13) . . ?
C2a N1a C1a 117.8(14) . . ?

loop_
_geom_bond_atom_site_label_1
_geom_bond_atom_site_label_2
_geom_bond_distance
_geom_bond_site_symmetry_2
_geom_bond_publ_flag
C1 H1 0.9500 . ?
C1 C5 1.372(10) . ?
C1 N1 1.360(9) . ?
C2 H2 0.9500 . ?
C2 C3 1.383(9) . ?
C2 N1 1.361(12) . ?
C3 C4 1.381(10) . ?
C3 N2 1.422(3) . ?
C3 C2a 1.387(18) . ?
C3 C4a 1.345(18) . ?
C4 H4 0.9500 . ?
C4 C5 1.352(11) . ?
C5 H5 0.9500 . ?
C6 C7 1.498(3) . ?
C6 N2 1.349(3) . ?
C6 O1 1.227(2) . ?
C7 C8 1.391(3) . ?
C7 C12 1.389(3) . ?
C8 H8 0.9500 . ?
C8 C9 1.399(3) . ?
C9 C10 1.395(3) . ?
C9 C13 1.432(3) . ?
C10 H10 0.9500 . ?
C10 C11 1.384(3) . ?
C11 H11 0.9500 . ?
C11 C12 1.382(3) . ?
C12 H12 0.9500 . ?
C13 C13 1.200(4) 3_676 ?
N2 H2a 0.8800 . ?
C1a H1a 0.9500 . ?
C1a C5a 1.348(18) . ?
C1a N1a 1.385(15) . ?
C2a H2aa 0.9500 . ?
C2a N1a 1.375(19) . ?
C4a H4a 0.9500 . ?
C4a C5a 1.33(2) . ?
C5a H5a 0.9500 . ?

loop_
_geom_hbond_atom_site_label_D
_geom_hbond_atom_site_label_H
_geom_hbond_atom_site_label_A
_geom_hbond_distance_DH
_geom_hbond_distance_HA
_geom_hbond_distance_DA
_geom_hbond_angle_DHA
_geom_hbond_site_symmetry_A
N2 H2a O1 0.8800 2.026(2) 2.888(2) 166.09(7) 1_565

loop_
_geom_torsion_atom_site_label_1
_geom_torsion_atom_site_label_2
_geom_torsion_atom_site_label_3
_geom_torsion_atom_site_label_4
_geom_torsion
_geom_torsion_site_symmetry_1
_geom_torsion_site_symmetry_2
_geom_torsion_site_symmetry_3
_geom_torsion_site_symmetry_4
_geom_torsion_publ_flag
C1 C5 C4 C3 1.3(12) . . . . ?
C1 N1 C2 C3 -1.8(12) . . . . ?
C2 C3 C4 C5 -2.6(9) . . . . ?
C2 C3 N2 C6 144.8(6) . . . . ?
C2 C3 C2a N1a 4.0(12) . . . . ?
C2 C3 C4a C5a -5(13) . . . . ?
C2 N1 C1 C5 0.4(14) . . . . ?
C3 N2 C6 C7 -178.9(2) . . . . ?
C3 N2 C6 O1 0.1(2) . . . . ?
C3 C2a N1a C1a -2(3) . . . . ?
C3 C4a C5a C1a 3(2) . . . . ?
C4 C3 C2 N1 2.9(10) . . . . ?
C4 C3 N2 C6 -38.5(7) . . . . ?
C4 C3 C2a N1a -142(7) . . . . ?
C4 C3 C4a C5a 3.2(16) . . . . ?
C4 C5 C1 N1 -0.2(14) . . . . ?
C5 C4 C3 N2 -179.4(9) . . . . ?
C5 C4 C3 C2a 35(4) . . . . ?
C5 C4 C3 C4a -3.6(18) . . . . ?
C6 C7 C8 C9 177.33(18) . . . . ?
C6 C7 C12 C11 -179.68(18) . . . . ?
C6 N2 C3 C2a -30.8(15) . . . . ?
C6 N2 C3 C4a 145.3(9) . . . . ?
C7 C8 C9 C10 1.9(2) . . . . ?
C7 C8 C9 C13 -177.64(18) . . . . ?
C7 C12 C11 C10 2.7(2) . . . . ?
C8 C7 C6 N2 40.8(2) . . . . ?
C8 C7 C6 O1 -138.3(2) . . . . ?
C8 C7 C12 C11 -2.2(2) . . . . ?
C8 C9 C10 C11 -1.4(2) . . . . ?
C9 C8 C7 C12 -0.0(2) . . . . ?
C9 C10 C11 C12 -0.8(2) . . . . ?
C11 C10 C9 C13 178.07(19) . . . . ?
C12 C7 C6 N2 -141.82(19) . . . . ?
C12 C7 C6 O1 39.1(2) . . . . ?
N1 C2 C3 N2 179.6(8) . . . . ?
N1 C2 C3 C2a -4.1(17) . . . . ?
N1 C2 C3 C4a 175(4) . . . . ?
N2 C3 C2a N1a 179.9(17) . . . . ?
N2 C3 C4a C5a 179.2(15) . . . . ?
C2a C3 C4a C5a -4(2) . . . . ?
C2a N1a C1a C5a 0(2) . . . . ?
C4a C3 C2a N1a 3.9(14) . . . . ?
C4a C5a C1a N1a -1(3) . . . . ?

loop_
_restr_equal_distance_atom_site_label_1
_restr_equal_distance_atom_site_label_2
_restr_equal_distance_site_symmetry_2
_restr_equal_distance_class_id
C1 H1 1 1
C1 C2 1 11
C1 C4 1 12
C1 C5 1 2
C1 N1 1 3
C2 H2 1 4
C2 C3 1 5
C2 C4 1 13
C2 N1 1 6
C2 N2 1 14
C3 C4 1 7
C3 C5 1 15
C3 N1 1 16
C3 C4a 1 7
C3 C5a 1 15
C3 N1a 1 16
C4 H4 1 8
C4 C5 1 9
C4 N2 1 17
C5 H5 1 10
C5 N1 1 18
C1a H1a 1 1
C1a C2a 1 11
C1a C4a 1 12
C1a C5a 1 2
C1a N1a 1 3
C2a C3 1 5
C2a N2 1 14
C2a H2aa 1 4
C2a C4a 1 13
C2a N1a 1 6
C4a N2 1 17
C4a H4a 1 8
C4a C5a 1 9
C5a H5a 1 10
C5a N1a 1 18

loop_
_restr_equal_distance_class_class_id
_restr_equal_distance_class_target_weight_param
_restr_equal_distance_class_average
_restr_equal_distance_class_esd
_restr_equal_distance_class_diff_max
1 0.0200 0.9500 0.0000 0.0000
2 0.0200 1.3601 0.0123 0.0123
3 0.0200 1.3721 0.0124 0.0124
4 0.0200 0.9500 0.0000 0.0000
5 0.0200 1.3852 0.0018 0.0018
6 0.0200 1.3678 0.0070 0.0070
7 0.0200 1.3634 0.0180 0.0180
8 0.0200 0.9500 0.0000 0.0000
9 0.0200 1.3416 0.0104 0.0104
10 0.0200 0.9500 0.0000 0.0000
11 0.0400 2.3368 0.0255 0.0255
12 0.0400 2.3053 0.0301 0.0301
13 0.0400 2.3552 0.0320 0.0320
14 0.0400 2.4849 0.0431 0.0431
15 0.0400 2.3776 0.0086 0.0086
16 0.0400 2.3969 0.0009 0.0009
17 0.0400 2.3788 0.0432 0.0432
18 0.0400 2.4075 0.0093 0.0093

loop_
_restr_rigu_atom_site_label_1
_restr_rigu_atom_site_label_2
_restr_rigu_target_weight_param
_restr_rigu_u13_diff
_restr_rigu_u23_diff
_restr_rigu_u33_diff
C1 C2 0.005000 -0.003248 -0.009899 -0.006822
C1 C4 0.005000 0.000843 0.000973 0.000298
C1 C5 0.005000 0.007082 -0.000600 0.001044
C1 N1 0.005000 0.008563 0.004699 -0.002223
C2 N1 0.005000 0.003184 0.002906 0.005004
C4 C5 0.005000 0.000062 0.002326 -0.004482
C5 N1 0.005000 0.011272 -0.000078 -0.004330
C1a C2a 0.005000 0.007738 -0.004168 -0.000607
C1a C4a 0.005000 0.004045 -0.013738 -0.001589
C1a C5a 0.005000 -0.000794 -0.000733 -0.000522
C1a N1a 0.005000 0.001874 -0.001794 -0.004558
C2a N1a 0.005000 0.004038 -0.003658 0.006251
C4a C5a 0.005000 -0.001866 0.001558 -0.003919
C5a N1a 0.005000 0.000969 -0.007514 0.002491
